data_7048282
loop_
_publ_author_name
'Xiao, Zhiyin'
'Jiang, Ran'
'Jin, Jing'
'Yang, Xiuqin'
'Xu, Binyu'
'Liu, Xiaoming'
'He, Yabing'
'He, Yi'

_publ_section_title
;
 Diiron(ii) pentacarbonyl complexes as CO-releasing molecules: their
 synthesis, characterization, CO-releasing behaviour and biocompatibility.
;
_journal_issue 2
_journal_name_full 'Dalton transactions (Cambridge, England : 2003)'
_journal_page_first 468
_journal_page_last 477
_journal_paper_doi 10.1039/c8dt03982h
_journal_volume 48
_journal_year 2019
_chemical_formula_moiety 'C14 H21 Br Fe2 O5 S3'
_chemical_formula_sum 'C14 H21 Br Fe2 O5 S3'
_chemical_formula_weight 557.10
_space_group_crystal_system monoclinic
_space_group_IT_number 14
_space_group_name_Hall '-P 2yn'
_space_group_name_H-M_alt 'P 1 21/n 1'
_symmetry_space_group_name_Hall '-P 2yn'
_symmetry_space_group_name_H-M 'P 1 21/n 1'
_atom_sites_solution_hydrogens geom
_atom_sites_solution_primary iterative
_audit_creation_date 2018-01-22
_audit_creation_method
;
Olex2 1.2-alpha
(compiled 2017.12.08 svn.r3473 for OlexSys, GUI svn.r5433)
;
_audit_update_record
;
2018-06-12 deposited with the CCDC.
2018-11-13 downloaded from the CCDC.
;
_cell_angle_alpha 90
_cell_angle_beta 98.389(4)
_cell_angle_gamma 90
_cell_formula_units_Z 4
_cell_length_a 8.6484(3)
_cell_length_b 14.9685(6)
_cell_length_c 17.1875(6)
_cell_measurement_reflns_used 4262
_cell_measurement_temperature 293(2)
_cell_measurement_theta_max 71.5910
_cell_measurement_theta_min 3.9310
_cell_volume 2201.18(14)
_computing_cell_refinement 'CrysAlisPro 1.171.39.29c (Rigaku OD, 2017)'
_computing_data_collection 'CrysAlisPro 1.171.39.29c (Rigaku OD, 2017)'
_computing_data_reduction 'CrysAlisPro 1.171.39.29c (Rigaku OD, 2017)'
_computing_molecular_graphics 'Olex2 (Dolomanov et al., 2009)'
_computing_publication_material 'Olex2 (Dolomanov et al., 2009)'
_computing_structure_refinement 'olex2.refine (Bourhis et al., 2015)'
_computing_structure_solution
;
Superflip (Palatinus & Chapuis, 2007;Palatinus & van der Lee, 2008;
Palatinus et al., 2012)
;
_diffrn_ambient_temperature 293(2)
_diffrn_detector 'CCD plate'
_diffrn_detector_area_resol_mean 16.0802
_diffrn_detector_type Eos
_diffrn_measured_fraction_theta_full 0.985
_diffrn_measured_fraction_theta_max 0.967
_diffrn_measurement_details
;
List of Runs (angles in degrees, time in seconds):
  # Type    Start    End  Width  t~exp~   \w     \q     \k     \f   Frames
#--------------------------------------------------------------------------
  1  \w     44.00 104.00   1.00    7.95    --   36.58  77.00 -30.00   60
  2  \w    -31.00  22.00   1.00    7.95    --   36.58 -77.00-150.00   53
  3  \w     53.00 109.00   1.00    7.95    --   36.58-178.00-120.00   56
  4  \w     20.00  72.00   1.00    7.95    --   36.58 -99.00 -60.00   52
  5  \w     -3.00  71.00   1.00    7.95    --   36.58 -99.00  60.00   74
  6  \w     49.00 106.00   1.00    7.95    --   36.58  38.00 -90.00   57
  7  \w     52.00  91.00   1.00    7.95    --   36.58  57.00  60.00   39
  8  \w     32.00  76.00   1.00    7.95    --   36.58 -99.00-150.00   44
  9  \w    -33.00  38.00   1.00    7.95    --   36.58 -38.00  90.00   71
 10  \w    -32.00  29.00   1.00    7.95    --   36.58 -38.00 -60.00   61
 11  \w     64.00 105.00   1.00   31.81    --  108.00-111.00-120.00   41
 12  \w     40.00 125.00   1.00   31.81    --  108.00 -45.00 -30.00   85
 13  \w    147.00 175.00   1.00   31.81    --  108.00  77.00 -60.00   28
 14  \w     40.00 125.00   1.00   31.81    --  108.00 -45.00-120.00   85
 15  \w     42.00 122.00   1.00   31.81    --  108.00 -45.00 150.00   80
 16  \w    104.00 131.00   1.00   31.81    --  108.00 -77.00  60.00   27
 17  \w     92.00 129.00   1.00   31.81    --  108.00  45.00 120.00   37
 18  \w     57.00  84.00   1.00   31.81    --  108.00 -77.00  60.00   27
 19  \w     47.00 110.00   1.00   31.81    --  108.00 -95.00 -90.00   63
 20  \w    104.00 153.00   1.00   31.81    --  108.00 111.00 -90.00   49
 21  \w     90.00 177.00   1.00   31.81    --  108.00  30.00 -30.00   87
 22  \w     50.00 110.00   1.00   31.81    --  108.00 -95.00   0.00   60
 23  \w     63.00 170.00   1.00   31.81    --  108.00   0.00  90.00  107
 24  \w     47.00 115.00   1.00   31.81    --  108.00-111.00 150.00   68
;
_diffrn_measurement_device 'four-circle diffractometer'
_diffrn_measurement_device_type 'Xcalibur, Eos, Gemini'
_diffrn_measurement_method '\w scans'
_diffrn_orient_matrix_type 'CrysAlisPro convention (1999,Acta A55,543-557)'
_diffrn_orient_matrix_UB_11 -0.1615966000
_diffrn_orient_matrix_UB_12 -0.0080848000
_diffrn_orient_matrix_UB_13 0.0268670000
_diffrn_orient_matrix_UB_21 0.0498367000
_diffrn_orient_matrix_UB_22 -0.0891963000
_diffrn_orient_matrix_UB_23 0.0410209000
_diffrn_orient_matrix_UB_31 0.0615267000
_diffrn_orient_matrix_UB_32 0.0508613000
_diffrn_orient_matrix_UB_33 0.0761808000
_diffrn_radiation_monochromator graphite
_diffrn_radiation_probe x-ray
_diffrn_radiation_type CuK\a
_diffrn_radiation_wavelength 1.54184
_diffrn_reflns_av_R_equivalents 0.1117
_diffrn_reflns_av_unetI/netI 0.0948
_diffrn_reflns_Laue_measured_fraction_full 0.985
_diffrn_reflns_Laue_measured_fraction_max 0.967
_diffrn_reflns_limit_h_max 10
_diffrn_reflns_limit_h_min -9
_diffrn_reflns_limit_k_max 18
_diffrn_reflns_limit_k_min -16
_diffrn_reflns_limit_l_max 20
_diffrn_reflns_limit_l_min -16
_diffrn_reflns_number 11999
_diffrn_reflns_point_group_measured_fraction_full 0.985
_diffrn_reflns_point_group_measured_fraction_max 0.967
_diffrn_reflns_theta_full 67.684
_diffrn_reflns_theta_max 72.239
_diffrn_reflns_theta_min 3.934
_diffrn_source 'fine-focus sealed X-ray tube'
_diffrn_source_type 'Enhance (Cu) X-ray Source'
_exptl_absorpt_coefficient_mu 15.538
_exptl_absorpt_correction_T_max 1.00000
_exptl_absorpt_correction_T_min 0.22356
_exptl_absorpt_correction_type multi-scan
_exptl_absorpt_process_details
'CrysAlisPro 1.171.39.29c (Rigaku Oxford Diffraction, 2017) Empirical absorption correction using spherical harmonics, implemented in SCALE3 ABSPACK scaling algorithm.'
_exptl_crystal_colour red
_exptl_crystal_density_diffrn 1.681
_exptl_crystal_description sheets
_exptl_crystal_F_000 1120
_exptl_crystal_size_max 0.6
_exptl_crystal_size_mid 0.4
_exptl_crystal_size_min 0.1
_refine_diff_density_max 3.590
_refine_diff_density_min -1.566
_refine_diff_density_rms 0.282
_refine_ls_extinction_method none
_refine_ls_goodness_of_fit_ref 1.095
_refine_ls_hydrogen_treatment constr
_refine_ls_matrix_type full
_refine_ls_number_parameters 229
_refine_ls_number_reflns 4206
_refine_ls_number_restraints 14
_refine_ls_restrained_S_all 1.094
_refine_ls_R_factor_all 0.2354
_refine_ls_R_factor_gt 0.1705
_refine_ls_shift/su_max 0.000
_refine_ls_shift/su_mean 0.000
_refine_ls_structure_factor_coef Fsqd
_refine_ls_weighting_details 'w=1/[\s^2^(Fo^2^)+(0.1700P)^2^+118.0505P] where P=(Fo^2^+2Fc^2^)/3'
_refine_ls_weighting_scheme calc
_refine_ls_wR_factor_gt 0.4141
_refine_ls_wR_factor_ref 0.4658
_reflns_Friedel_coverage 0.000
_reflns_number_gt 2706
_reflns_number_total 4206
_reflns_threshold_expression 'I > 2\s(I)'
_cod_data_source_file c8dt03982h2.cif
_cod_data_source_block 4Br
_cod_depositor_comments 'Adding full bibliography for 7048280--7048283.cif.'
_cod_database_code 7048282
_shelx_shelxl_version_number 2014/7
_chemical_oxdiff_formula 'Fe, S, C, H, Br, O'
_shelx_space_group_comment
;
The symmetry employed for this shelxl refinement is uniquely defined
by the following loop, which should always be used as a source of
symmetry information in preference to the above space-group names.
They are only intended as comments.
;
_reflns_odcompleteness_completeness 98.44
_reflns_odcompleteness_iscentric 1
_reflns_odcompleteness_theta 66.97
_olex2_refinement_description
;
1. Fixed Uiso
 At 1.2 times of:
  All C(H,H) groups
 At 1.5 times of:
  All C(H,H,H) groups
2. Restrained distances
 C7-C8
 1.54 with sigma of 0.02
3. Rigid bond restraints
 C1, O1
 with sigma for 1-2 distances of 0.05 and sigma for 1-3 distances of 0.05
4. Uiso/Uaniso restraints and constraints
C1 \\sim O1: within 2A with sigma of 0.05 and sigma for terminal atoms of 0.1
Uanis(C1) \\sim Ueq: with sigma of 0.05 and sigma for terminal atoms of 0.1
5.a Secondary CH2 refined with riding coordinates:
 C6(H6A,H6B), C7(H7A,H7B), C9(H9A,H9B), C10(H10A,H10B), C12(H12A,H12B),
 C13(H13A,H13B)
5.b Idealised Me refined as rotating group:
 C8(H8A,H8B,H8C), C11(H11A,H11B,H11C), C14(H14A,H14B,H14C)
;
_olex2_submission_special_instructions 'No special instructions were received'
_oxdiff_exptl_absorpt_empirical_details
;
Empirical correction (ABSPACK) includes:
- Absorption correction using spherical harmonics
- Frame scaling
;
_oxdiff_exptl_absorpt_empirical_full_max 3.544
_oxdiff_exptl_absorpt_empirical_full_min 0.457

loop_
_space_group_symop_operation_xyz
'x, y, z'
'-x+1/2, y+1/2, -z+1/2'
'-x, -y, -z'
'x-1/2, -y-1/2, z-1/2'

loop_
_atom_site_label
_atom_site_type_symbol
_atom_site_fract_x
_atom_site_fract_y
_atom_site_fract_z
_atom_site_U_iso_or_equiv
_atom_site_adp_type
_atom_site_occupancy
_atom_site_site_symmetry_order
_atom_site_calc_flag
_atom_site_refinement_flags_posn
_atom_site_refinement_flags_adp
Br1 Br 0.1929(4) 0.8252(3) 0.6567(2) 0.0898(12) Uani 1 1 d . .
C1 C 0.404(4) 0.8525(18) 0.533(2) 0.063(8) Uani 1 1 d . U
C2 C 0.457(3) 0.961(2) 0.6672(16) 0.045(8) Uani 1 1 d . .
C3 C 0.903(3) 0.7336(17) 0.7815(14) 0.054(6) Uani 1 1 d . .
C4 C 0.842(3) 0.6369(14) 0.6532(14) 0.050(6) Uani 1 1 d . .
C5 C 0.692(3) 0.6091(18) 0.7800(15) 0.060(7) Uani 1 1 d . .
C6 C 0.364(3) 0.6121(15) 0.6663(18) 0.059(7) Uani 1 1 d . .
H6A H 0.3624 0.6319 0.7200 0.071 Uiso 1 1 calc R .
H6B H 0.2610 0.6240 0.6371 0.071 Uiso 1 1 calc R .
C7 C 0.390(5) 0.516(3) 0.667(3) 0.14(2) Uani 1 1 d D .
H7A H 0.3376 0.4896 0.7079 0.170 Uiso 1 1 calc R .
H7B H 0.5009 0.5047 0.6811 0.170 Uiso 1 1 calc R .
C8 C 0.333(6) 0.469(4) 0.590(3) 0.23(4) Uani 1 1 d D .
H8A H 0.3647 0.4075 0.5937 0.341 Uiso 1 1 calc GR .
H8B H 0.3777 0.4975 0.5485 0.341 Uiso 1 1 calc GR .
H8C H 0.2213 0.4725 0.5792 0.341 Uiso 1 1 calc GR .
C9 C 0.653(3) 0.8804(19) 0.8262(14) 0.061(7) Uani 1 1 d . .
H9A H 0.7410 0.8989 0.8006 0.074 Uiso 1 1 calc R .
H9B H 0.5824 0.9307 0.8253 0.074 Uiso 1 1 calc R .
C10 C 0.713(4) 0.856(2) 0.9114(16) 0.080(9) Uani 1 1 d . .
H10A H 0.7729 0.8007 0.9120 0.096 Uiso 1 1 calc R .
H10B H 0.7834 0.9021 0.9344 0.096 Uiso 1 1 calc R .
C11 C 0.591(4) 0.843(3) 0.960(2) 0.107(13) Uani 1 1 d . .
H11A H 0.5489 0.9005 0.9716 0.160 Uiso 1 1 calc GR .
H11B H 0.6339 0.8147 1.0086 0.160 Uiso 1 1 calc GR .
H11C H 0.5093 0.8069 0.9329 0.160 Uiso 1 1 calc GR .
C12 C 0.791(3) 0.8123(17) 0.5478(15) 0.057(6) Uani 1 1 d . .
H12A H 0.8904 0.7813 0.5533 0.068 Uiso 1 1 calc R .
H12B H 0.7130 0.7746 0.5176 0.068 Uiso 1 1 calc R .
C13 C 0.804(4) 0.9016(19) 0.5034(17) 0.074(9) Uani 1 1 d . .
H13A H 0.7012 0.9281 0.4908 0.089 Uiso 1 1 calc R .
H13B H 0.8693 0.9428 0.5373 0.089 Uiso 1 1 calc R .
C14 C 0.873(4) 0.888(3) 0.4288(18) 0.097(12) Uani 1 1 d . .
H14A H 0.9785 0.8667 0.4414 0.146 Uiso 1 1 calc GR .
H14B H 0.8732 0.9438 0.4012 0.146 Uiso 1 1 calc GR .
H14C H 0.8119 0.8451 0.3962 0.146 Uiso 1 1 calc GR .
Fe1 Fe 0.4719(3) 0.8314(2) 0.64283(19) 0.0392(9) Uani 1 1 d . .
Fe2 Fe 0.7288(4) 0.7016(2) 0.71485(19) 0.0402(9) Uani 1 1 d . .
O1 O 0.385(2) 0.8615(13) 0.4824(12) 0.062(5) Uani 1 1 d . U
O2 O 0.466(3) 1.0092(14) 0.6777(13) 0.053(5) Uani 1 1 d . .
O3 O 1.009(2) 0.7563(15) 0.8234(12) 0.080(6) Uani 1 1 d . .
O4 O 0.905(3) 0.5975(13) 0.6151(13) 0.081(6) Uani 1 1 d . .
O5 O 0.660(2) 0.5564(13) 0.8211(11) 0.073(5) Uani 1 1 d . .
S1 S 0.5081(7) 0.6798(4) 0.6234(3) 0.0493(14) Uani 1 1 d . .
S2 S 0.5531(6) 0.7880(4) 0.7715(3) 0.0411(12) Uani 1 1 d . .
S3 S 0.7368(6) 0.8319(4) 0.6443(3) 0.0409(12) Uani 1 1 d . .

loop_
_atom_site_aniso_label
_atom_site_aniso_U_11
_atom_site_aniso_U_22
_atom_site_aniso_U_33
_atom_site_aniso_U_23
_atom_site_aniso_U_13
_atom_site_aniso_U_12
Br1 0.0583(18) 0.097(3) 0.111(3) -0.003(2) 0.0011(17) 0.0001(17)
C1 0.082(18) 0.043(14) 0.074(17) -0.027(14) 0.047(16) 0.008(12)
C2 0.023(10) 0.08(2) 0.029(12) 0.019(15) -0.006(8) -0.029(15)
C3 0.054(14) 0.054(14) 0.047(13) 0.013(11) -0.011(11) 0.012(11)
C4 0.075(16) 0.020(10) 0.059(14) 0.008(10) 0.024(12) 0.004(10)
C5 0.062(15) 0.057(16) 0.053(15) 0.009(13) -0.020(12) 0.005(13)
C6 0.044(12) 0.034(12) 0.10(2) 0.024(12) 0.008(12) -0.008(10)
C7 0.08(3) 0.12(4) 0.21(5) 0.02(3) -0.05(3) -0.02(2)
C8 0.15(5) 0.14(5) 0.35(10) -0.08(6) -0.11(6) 0.07(4)
C9 0.071(17) 0.069(18) 0.044(13) 0.000(12) 0.009(12) -0.001(14)
C10 0.09(2) 0.09(2) 0.055(16) -0.009(15) -0.020(15) 0.014(18)
C11 0.08(2) 0.17(4) 0.07(2) 0.00(2) -0.003(17) -0.01(2)
C12 0.049(13) 0.057(15) 0.063(15) 0.003(12) 0.004(11) 0.009(11)
C13 0.10(2) 0.063(17) 0.069(17) 0.032(14) 0.041(16) 0.032(16)
C14 0.11(3) 0.12(3) 0.07(2) 0.03(2) 0.033(19) 0.04(2)
Fe1 0.0314(15) 0.0403(18) 0.0422(18) -0.0003(14) -0.0077(13) 0.0029(13)
Fe2 0.0405(17) 0.0393(18) 0.0395(17) 0.0063(14) 0.0010(13) 0.0034(14)
O1 0.074(12) 0.060(12) 0.055(11) -0.012(10) 0.016(10) 0.001(9)
O2 0.047(11) 0.059(13) 0.048(11) 0.011(11) -0.010(8) -0.005(11)
O3 0.055(11) 0.100(16) 0.076(13) 0.010(12) -0.020(10) -0.023(11)
O4 0.101(15) 0.059(12) 0.097(15) 0.022(11) 0.057(13) 0.029(11)
O5 0.097(15) 0.059(11) 0.066(12) 0.030(10) 0.021(10) 0.002(10)
S1 0.056(3) 0.038(3) 0.048(3) -0.008(2) -0.010(2) 0.001(2)
S2 0.042(3) 0.042(3) 0.038(3) 0.004(2) 0.000(2) -0.001(2)
S3 0.037(2) 0.042(3) 0.042(3) 0.006(2) -0.001(2) 0.001(2)

loop_
_atom_type_symbol
_atom_type_description
_atom_type_scat_dispersion_real
_atom_type_scat_dispersion_imag
_atom_type_scat_source
C C 0.0181 0.0091 'International Tables Vol C Tables 4.2.6.8 and 6.1.1.4'
H H 0.0000 0.0000 'International Tables Vol C Tables 4.2.6.8 and 6.1.1.4'
Br Br -0.6763 1.2805 'International Tables Vol C Tables 4.2.6.8 and 6.1.1.4'
Fe Fe -1.1336 3.1974 'International Tables Vol C Tables 4.2.6.8 and 6.1.1.4'
O O 0.0492 0.0322 'International Tables Vol C Tables 4.2.6.8 and 6.1.1.4'
S S 0.3331 0.5567 'International Tables Vol C Tables 4.2.6.8 and 6.1.1.4'

loop_
_geom_angle_atom_site_label_1
_geom_angle_atom_site_label_2
_geom_angle_atom_site_label_3
_geom_angle
O1 C1 Fe1 173(3)
O2 C2 Fe1 170(4)
O3 C3 Fe2 178(2)
O4 C4 Fe2 177(3)
O5 C5 Fe2 175(3)
C7 C6 S1 116(3)
C6 C7 C8 115(4)
C10 C9 S2 112(2)
C11 C10 C9 114(3)
C13 C12 S3 111.0(18)
C14 C13 C12 112(2)
C1 Fe1 Br1 86.4(9)
C1 Fe1 C2 91.5(11)
C1 Fe1 S1 92.7(8)
C1 Fe1 S2 173.1(8)
C1 Fe1 S3 100.0(9)
C2 Fe1 Br1 85.4(7)
C2 Fe1 S1 175.0(8)
C2 Fe1 S2 95.4(8)
C2 Fe1 S3 95.3(8)
S1 Fe1 Br1 97.6(2)
S2 Fe1 Br1 93.6(2)
S2 Fe1 S1 80.5(2)
S3 Fe1 Br1 173.6(2)
S3 Fe1 S1 81.3(2)
S3 Fe1 S2 80.0(2)
C3 Fe2 C4 92.3(12)
C3 Fe2 C5 90.9(11)
C3 Fe2 S1 172.4(8)
C3 Fe2 S2 97.0(8)
C3 Fe2 S3 91.4(8)
C4 Fe2 C5 96.3(11)
C4 Fe2 S1 89.5(9)
C4 Fe2 S2 169.3(8)
C4 Fe2 S3 94.8(7)
C5 Fe2 S1 96.2(8)
C5 Fe2 S2 88.9(9)
C5 Fe2 S3 168.5(9)
S1 Fe2 S2 80.6(2)
S3 Fe2 S1 81.2(2)
S3 Fe2 S2 79.7(2)
C6 S1 Fe1 111.4(9)
C6 S1 Fe2 110.2(9)
Fe2 S1 Fe1 83.1(2)
C9 S2 Fe1 109.6(8)
C9 S2 Fe2 110.4(9)
Fe1 S2 Fe2 83.2(2)
C12 S3 Fe1 112.4(8)
C12 S3 Fe2 112.1(8)
Fe1 S3 Fe2 84.1(2)

loop_
_geom_bond_atom_site_label_1
_geom_bond_atom_site_label_2
_geom_bond_distance
Br1 Fe1 2.461(5)
C1 Fe1 1.92(4)
C1 O1 0.87(3)
C2 Fe1 2.00(3)
C2 O2 0.74(3)
C3 Fe2 1.82(2)
C3 O3 1.13(3)
C4 Fe2 1.82(2)
C4 O4 1.08(3)
C5 Fe2 1.84(3)
C5 O5 1.12(3)
C6 C7 1.46(5)
C6 S1 1.84(2)
C7 C8 1.52(2)
C9 C10 1.53(4)
C9 S2 1.82(3)
C10 C11 1.45(5)
C12 C13 1.55(3)
C12 S3 1.81(3)
C13 C14 1.51(4)
Fe1 S1 2.321(6)
Fe1 S2 2.313(6)
Fe1 S3 2.287(6)
Fe2 S1 2.312(6)
Fe2 S2 2.315(6)
Fe2 S3 2.302(6)
